data_2023559
loop_
_publ_author_name
'Alam, Md. Rashed'
'Lane, Robert'
'Khajkini, Mojib Pourashouri'
'Baranets, Sviatoslav'

_publ_section_title
;
 Eu5Ga2As6 and Ba5In2As6--x Sb x : new As-containing members of the
 Sr5Al2Sb6 structure type
;
_journal_coeditor_code YP3254
_journal_issue 10
_journal_name_full 'Acta Crystallographica Section C Structural Chemistry'
_journal_paper_doi 10.1107/S2053229626008302
_journal_volume 82
_journal_year 2026
_chemical_formula_moiety 'Ba5 In2 As5.51 Sb0.49'
_chemical_formula_sum 'As5.51 Ba5 In2 Sb0.49'
_chemical_formula_weight 1388.57
_space_group_crystal_system orthorhombic
_space_group_IT_number 62
_space_group_name_Hall '-P 2ac 2n'
_space_group_name_H-M_alt 'P n m a'
_atom_sites_solution_primary dual
_audit_creation_method
;
Olex2 1.5
(compiled 2026.05.24 svn.rec792b02 for OlexSys, GUI svn.r7575)
;
_cell_angle_alpha 90
_cell_angle_beta 90
_cell_angle_gamma 90
_cell_formula_units_Z 4
_cell_length_a 12.0735(3)
_cell_length_b 10.3287(3)
_cell_length_c 13.3046(3)
_cell_measurement_reflns_used 9789
_cell_measurement_temperature 100.00
_cell_measurement_theta_max 23.625
_cell_measurement_theta_min 2.663
_cell_volume 1659.13(7)
_computing_cell_refinement
;
SAINT (Bruker, 2019)
;
_computing_data_collection
;
APEX5 (Bruker, 2019)
;
_computing_data_reduction
;
SAINT (Bruker, 2019)
;
_computing_molecular_graphics
;
DIAMOND (Putz & Brandenburg, 2006)
;
_computing_publication_material
;
publCIF (Westrip, 2010) and
OLEX2 (Dolomanov <i>et al.</i>,  2009)
;
_computing_structure_refinement
;
SHELXL2018 (Sheldrick, 2015<i>b</i>)
;
_computing_structure_solution
;
SHELXT2018 (Sheldrick, 2015<i>a</i>)
;
_diffrn_ambient_temperature 100.00
_diffrn_measured_fraction_theta_full 0.998
_diffrn_measured_fraction_theta_max 0.999
_diffrn_measurement_device_type 'Bruker D8 VENTURE DUO with a PHOTON III C14 detector'
_diffrn_measurement_method '\f and \w scans'
_diffrn_radiation_type AgK\a
_diffrn_radiation_wavelength 0.56086
_diffrn_reflns_av_R_equivalents 0.0645
_diffrn_reflns_av_unetI/netI 0.0202
_diffrn_reflns_limit_h_max 17
_diffrn_reflns_limit_h_min -17
_diffrn_reflns_limit_k_max 14
_diffrn_reflns_limit_k_min -14
_diffrn_reflns_limit_l_max 19
_diffrn_reflns_limit_l_min -18
_diffrn_reflns_number 49442
_diffrn_reflns_theta_full 19.665
_diffrn_reflns_theta_max 23.636
_diffrn_reflns_theta_min 2.378
_diffrn_source_current 0.91
_diffrn_source_power 0.0455
_diffrn_source_voltage 50.0
_exptl_absorpt_coefficient_mu 13.751
_exptl_absorpt_correction_T_max 0.2569
_exptl_absorpt_correction_T_min 0.1355
_exptl_absorpt_correction_type multi-scan
_exptl_absorpt_process_details
;
(SADABS; Bruker, 2016)
;
_exptl_crystal_colour 'metallic dark black'
_exptl_crystal_density_diffrn 5.559
_exptl_crystal_description plate
_exptl_crystal_F_000 2339
_exptl_crystal_size_max 0.08
_exptl_crystal_size_mid 0.07
_exptl_crystal_size_min 0.07
_refine_diff_density_max 1.094
_refine_diff_density_min -0.953
_refine_ls_extinction_coef 0.00051(4)
_refine_ls_extinction_expression Fc^*^=kFc[1+0.001xFc^2^\l^3^/sin(2\q)]^-1/4^
_refine_ls_extinction_method
;
SHELXL2018 (Sheldrick, 2015b)
;
_refine_ls_goodness_of_fit_ref 1.271
_refine_ls_hydrogen_treatment undef
_refine_ls_matrix_type full
_refine_ls_number_parameters 72
_refine_ls_number_reflns 2666
_refine_ls_number_restraints 0
_refine_ls_restrained_S_all 1.271
_refine_ls_R_factor_all 0.0164
_refine_ls_R_factor_gt 0.0156
_refine_ls_shift/su_max 0.001
_refine_ls_shift/su_mean 0.000
_refine_ls_structure_factor_coef Fsqd
_refine_ls_weighting_details 'w=1/[\s^2^(Fo^2^)+(0.0040P)^2^+4.0318P] where P=(Fo^2^+2Fc^2^)/3'
_refine_ls_weighting_scheme calc
_refine_ls_wR_factor_gt 0.0331
_refine_ls_wR_factor_ref 0.0333
_reflns_number_gt 2606
_reflns_number_total 2666
_reflns_threshold_expression 'I > 2\s(I)'
_cod_data_source_file yp3254sup1.cif
_cod_data_source_block Ba5In2As5.5Sb0.5
_cod_original_formula_sum 'Ba5 In2 As5.51 Sb0.49'
_cod_database_code 2023559
_shelx_space_group_comment
;
The symmetry employed for this shelxl refinement is uniquely defined
by the following loop, which should always be used as a source of
symmetry information in preference to the above space-group names.
They are only intended as comments.
;
_shelx_estimated_absorpt_t_min 0.406
_shelx_estimated_absorpt_t_max 0.446

loop_
_space_group_symop_operation_xyz
'x, y, z'
'-x+1/2, -y, z+1/2'
'-x, y+1/2, -z'
'x+1/2, -y+1/2, -z+1/2'
'-x, -y, -z'
'x-1/2, y, -z-1/2'
'x, -y-1/2, z'
'-x-1/2, y-1/2, z-1/2'

loop_
_atom_site_type_symbol
_atom_site_label
_atom_site_fract_x
_atom_site_fract_y
_atom_site_fract_z
_atom_site_U_iso_or_equiv
_atom_site_adp_type
_atom_site_calc_flag
_atom_site_occupancy
_atom_site_disorder_assembly
_atom_site_disorder_group
Ba Ba1 0.17108(2) 0.52609(2) 0.46809(2) 0.00567(4) Uani d 1 . .
Ba Ba2 0.42240(2) 0.02581(2) 0.26444(2) 0.00628(4) Uani d 1 . .
Ba Ba3 0.33937(2) 0.250000 0.67716(2) 0.00651(5) Uani d 1 . .
In In1 0.08083(2) 0.250000 0.05968(2) 0.00501(6) Uani d 1 . .
In In2 0.18537(2) 0.250000 0.29989(2) 0.00444(6) Uani d 1 . .
As As1 0.17506(2) 0.05707(3) 0.17178(2) 0.00496(6) Uani d 1 . .
As As2 0.49970(3) 0.250000 0.08389(3) 0.00541(8) Uani d 1 . .
As As3 0.14630(3) 0.250000 0.87245(3) 0.00552(8) Uani d 1 . .
As As4 0.35195(3) 0.250000 0.43292(3) 0.00564(8) Uani d 1 . .
As As5 0.04652(2) 0.250000 0.60675(2) 0.00547(11) Uani d 0.515(5) . .
Sb Sb5 0.04652(2) 0.250000 0.60675(2) 0.00547(11) Uani d 0.485(5) . .

loop_
_atom_site_aniso_label
_atom_site_aniso_U_11
_atom_site_aniso_U_22
_atom_site_aniso_U_33
_atom_site_aniso_U_12
_atom_site_aniso_U_13
_atom_site_aniso_U_23
Ba1 0.00515(7) 0.00663(9) 0.00522(7) -0.00038(5) 0.00034(5) -0.00055(6)
Ba2 0.00414(7) 0.00767(9) 0.00703(8) -0.00002(5) -0.00022(5) 0.00014(6)
Ba3 0.00961(10) 0.00384(11) 0.00607(10) 0.000 -0.00050(7) 0.000
In1 0.00447(11) 0.00589(14) 0.00468(11) 0.000 0.00046(8) 0.000
In2 0.00443(11) 0.00450(14) 0.00440(11) 0.000 -0.00012(8) 0.000
As1 0.00436(11) 0.00429(14) 0.00623(12) 0.00021(9) -0.00019(8) -0.00060(10)
As2 0.00469(15) 0.00545(19) 0.00610(16) 0.000 -0.00116(12) 0.000
As3 0.00624(15) 0.00569(19) 0.00464(16) 0.000 0.00076(12) 0.000
As4 0.00374(15) 0.0085(2) 0.00464(16) 0.000 -0.00044(12) 0.000
As5 0.00507(15) 0.00530(18) 0.00604(15) 0.000 0.00035(10) 0.000
Sb5 0.00507(15) 0.00530(18) 0.00604(15) 0.000 0.00035(10) 0.000

loop_
_atom_type_symbol
_atom_type_description
_atom_type_scat_dispersion_real
_atom_type_scat_dispersion_imag
_atom_type_scat_source
As As 0.2758 1.3314 'International Tables Vol C Tables 4.2.6.8 and 6.1.1.4'
Ba Ba -0.6940 1.5004 'International Tables Vol C Tables 4.2.6.8 and 6.1.1.4'
In In -1.2843 0.8542 'International Tables Vol C Tables 4.2.6.8 and 6.1.1.4'
Sb Sb -1.0547 1.0104 'International Tables Vol C Tables 4.2.6.8 and 6.1.1.4'

loop_
_geom_angle_atom_site_label_1
_geom_angle_atom_site_label_2
_geom_angle_atom_site_label_3
_geom_angle_site_symmetry_1
_geom_angle_site_symmetry_3
_geom_angle
_geom_angle_publ_flag
Ba2 Ba1 Ba2 8_666 7_565 146.958(5) ?
In1 Ba1 Ba2 2_565 8_666 85.012(6) ?
In1 Ba1 Ba2 2_565 7_565 73.814(5) ?
In2 Ba1 Ba2 . 7_565 56.973(5) ?
In2 Ba1 Ba2 . 8_666 127.257(6) ?
In2 Ba1 In1 . 2_565 127.610(7) ?
In2 Ba1 As5 . 5_566 111.407(7) ?
In2 Ba1 As5 . . 73.873(7) ?
As1 Ba1 Ba2 8_666 7_565 97.968(6) ?
As1 Ba1 Ba2 8_666 8_666 50.631(6) ?
As1 Ba1 In1 8_666 2_565 42.946(7) ?
As1 Ba1 In2 8_666 . 123.755(8) ?
As1 Ba1 As2 8_666 2_565 84.551(9) ?
As1 Ba1 As2 8_666 6_556 124.015(10) ?
As1 Ba1 As3 8_666 2_564 82.980(9) ?
As1 Ba1 As4 8_666 . 80.973(9) ?
As1 Ba1 As5 8_666 . 83.946(8) ?
As1 Ba1 As5 8_666 5_566 124.702(9) ?
As2 Ba1 Ba2 2_565 7_565 145.282(7) ?
As2 Ba1 Ba2 6_556 7_565 101.257(8) ?
As2 Ba1 Ba2 6_556 8_666 91.492(8) ?
As2 Ba1 Ba2 2_565 8_666 53.734(7) ?
As2 Ba1 In1 2_565 2_565 85.622(8) ?
As2 Ba1 In1 6_556 2_565 162.793(7) ?
As2 Ba1 In2 2_565 . 145.903(9) ?
As2 Ba1 In2 6_556 . 44.319(7) ?
As2 Ba1 As2 2_565 6_556 105.855(5) ?
As2 Ba1 As4 2_565 . 160.556(10) ?
As2 Ba1 As4 6_556 . 72.379(8) ?
As2 Ba1 As5 6_556 . 41.633(8) ?
As2 Ba1 As5 2_565 5_566 42.851(8) ?
As2 Ba1 As5 6_556 5_566 92.063(7) ?
As2 Ba1 As5 2_565 . 92.911(7) ?
As3 Ba1 Ba2 2_564 8_666 122.179(8) ?
As3 Ba1 Ba2 2_564 7_565 50.910(6) ?
As3 Ba1 In1 2_564 2_565 40.469(8) ?
As3 Ba1 In2 2_564 . 105.650(8) ?
As3 Ba1 As2 2_564 6_556 146.329(10) ?
As3 Ba1 As2 2_564 2_565 95.582(8) ?
As3 Ba1 As4 2_564 . 95.456(8) ?
As3 Ba1 As5 2_564 5_566 86.229(8) ?
As3 Ba1 As5 2_564 . 163.645(9) ?
As4 Ba1 Ba2 . 8_666 106.832(8) ?
As4 Ba1 Ba2 . 7_565 50.653(6) ?
As4 Ba1 In1 . 2_565 92.484(7) ?
As4 Ba1 In2 . . 43.365(7) ?
As4 Ba1 As5 . . 72.772(7) ?
As4 Ba1 As5 . 5_566 154.192(9) ?
As5 Ba1 Ba2 . 7_565 121.807(7) ?
As5 Ba1 Ba2 5_566 7_565 115.862(7) ?
As5 Ba1 Ba2 . 8_666 53.884(5) ?
As5 Ba1 Ba2 5_566 8_666 93.719(7) ?
As5 Ba1 In1 . 2_565 126.828(7) ?
As5 Ba1 In1 5_566 2_565 104.958(6) ?
As5 Ba1 As5 5_566 . 109.363(5) ?
Ba1 Ba2 Ba1 8_655 7_565 115.560(4) ?
Ba1 Ba2 Ba3 8_655 5_656 111.944(6) ?
Ba1 Ba2 Ba3 7_565 5_656 107.533(6) ?
In1 Ba2 Ba1 6_656 7_565 92.586(6) ?
In1 Ba2 Ba1 6_656 8_655 136.776(6) ?
In1 Ba2 Ba3 6_656 5_656 87.358(5) ?
In1 Ba2 In2 6_656 6_656 51.977(6) ?
In2 Ba2 Ba1 6_656 7_565 143.086(6) ?
In2 Ba2 Ba1 . 7_565 55.065(5) ?
In2 Ba2 Ba1 . 8_655 84.812(6) ?
In2 Ba2 Ba1 6_656 8_655 90.701(6) ?
In2 Ba2 Ba3 6_656 5_656 83.521(5) ?
In2 Ba2 Ba3 . 5_656 160.954(7) ?
In2 Ba2 In1 . 6_656 85.974(6) ?
In2 Ba2 In2 . 6_656 106.054(5) ?
As1 Ba2 Ba1 6_656 8_655 121.332(7) ?
As1 Ba2 Ba1 . 7_565 65.390(6) ?
As1 Ba2 Ba1 . 8_655 51.815(6) ?
As1 Ba2 Ba1 6_656 7_565 123.091(7) ?
As1 Ba2 Ba3 6_656 5_656 49.540(7) ?
As1 Ba2 Ba3 . 5_656 141.451(8) ?
As1 Ba2 In1 . 6_656 129.416(8) ?
As1 Ba2 In1 6_656 6_656 45.003(7) ?
As1 Ba2 In2 6_656 . 129.930(9) ?
As1 Ba2 In2 6_656 6_656 40.685(7) ?
As1 Ba2 In2 . . 43.698(7) ?
As1 Ba2 In2 . 6_656 126.017(8) ?
As1 Ba2 As1 6_656 . 166.576(12) ?
As1 Ba2 As2 . . 85.299(9) ?
As1 Ba2 As2 6_656 . 81.886(9) ?
As1 Ba2 As3 6_656 2_554 102.273(10) ?
As1 Ba2 As3 . 2_554 91.149(10) ?
As1 Ba2 As4 . . 87.223(9) ?
As1 Ba2 As4 6_656 . 89.702(9) ?
As1 Ba2 As5 . 2_554 87.291(8) ?
As1 Ba2 As5 6_656 2_554 97.895(8) ?
As2 Ba2 Ba1 . 8_655 53.636(7) ?
As2 Ba2 Ba1 . 7_565 138.105(8) ?
As2 Ba2 Ba3 . 5_656 113.867(8) ?
As2 Ba2 In1 . 6_656 83.355(8) ?
As2 Ba2 In2 . . 83.040(7) ?
As2 Ba2 In2 . 6_656 41.838(7) ?
As2 Ba2 As5 . 2_554 95.619(7) ?
As3 Ba2 Ba1 2_554 7_565 54.071(7) ?
As3 Ba2 Ba1 2_554 8_655 110.515(8) ?
As3 Ba2 Ba3 2_554 5_656 59.749(8) ?
As3 Ba2 In1 2_554 6_656 112.583(9) ?
As3 Ba2 In2 2_554 6_656 142.083(9) ?
As3 Ba2 In2 2_554 . 106.842(8) ?
As3 Ba2 As2 2_554 . 161.361(10) ?
As3 Ba2 As4 2_554 . 104.061(9) ?
As3 Ba2 As5 2_554 2_554 65.901(8) ?
As4 Ba2 Ba1 . 7_565 57.177(6) ?
As4 Ba2 Ba1 . 8_655 125.158(8) ?
As4 Ba2 Ba3 . 5_656 122.100(8) ?
As4 Ba2 In1 . 6_656 44.958(8) ?
As4 Ba2 In2 . . 44.300(8) ?
As4 Ba2 In2 . 6_656 86.823(7) ?
As4 Ba2 As2 . . 94.054(8) ?
As4 Ba2 As5 . 2_554 168.449(9) ?
As5 Ba2 Ba1 2_554 8_655 57.497(6) ?
As5 Ba2 Ba1 2_554 7_565 111.273(7) ?
As5 Ba2 Ba3 2_554 5_656 58.949(6) ?
As5 Ba2 In1 2_554 6_656 142.789(8) ?
As5 Ba2 In2 2_554 6_656 104.611(7) ?
As5 Ba2 In2 2_554 . 130.985(8) ?
Ba2 Ba3 Ba2 3_656 8_666 90.229(4) ?
Ba2 Ba3 Ba2 5_656 8_666 153.734(6) ?
Ba2 Ba3 Ba2 5_656 2 90.229(4) ?
Ba2 Ba3 Ba2 3_656 5_656 87.431(7) ?
Ba2 Ba3 Ba2 3_656 2 153.734(6) ?
Ba2 Ba3 Ba2 2 8_666 80.468(6) ?
As1 Ba3 Ba2 8_666 2 127.692(8) ?
As1 Ba3 Ba2 8_666 8_666 47.302(6) ?
As1 Ba3 Ba2 2 2 47.302(6) ?
As1 Ba3 Ba2 2 5_656 49.657(6) ?
As1 Ba3 Ba2 2 3_656 137.085(8) ?
As1 Ba3 Ba2 8_666 5_656 137.085(8) ?
As1 Ba3 Ba2 2 8_666 127.692(8) ?
As1 Ba3 Ba2 8_666 3_656 49.657(6) ?
As1 Ba3 As1 2 8_666 173.204(13) ?
As1 Ba3 As3 2 . 88.862(7) ?
As1 Ba3 As3 2 6_657 92.868(6) ?
As1 Ba3 As3 8_666 6_657 92.868(6) ?
As1 Ba3 As3 8_666 . 88.862(7) ?
As1 Ba3 As4 8_666 . 88.858(7) ?
As1 Ba3 As4 2 . 88.858(7) ?
As1 Ba3 As5 8_666 . 86.631(6) ?
As1 Ba3 As5 2 . 86.631(6) ?
As1 Ba3 As5 8_666 6_657 93.036(7) ?
As1 Ba3 As5 2 6_657 93.036(6) ?
As3 Ba3 Ba2 . 3_656 109.004(7) ?
As3 Ba3 Ba2 6_657 2 138.733(4) ?
As3 Ba3 Ba2 . 8_666 47.586(5) ?
As3 Ba3 Ba2 . 2 47.586(5) ?
As3 Ba3 Ba2 6_657 3_656 49.164(4) ?
As3 Ba3 Ba2 6_657 8_666 138.733(4) ?
As3 Ba3 Ba2 . 5_656 109.004(7) ?
As3 Ba3 Ba2 6_657 5_656 49.164(4) ?
As3 Ba3 As3 . 6_657 141.995(9) ?
As3 Ba3 As5 . 6_657 82.917(9) ?
As3 Ba3 As5 . . 62.944(9) ?
As3 Ba3 As5 6_657 6_657 59.078(8) ?
As4 Ba3 Ba2 . 3_656 98.960(7) ?
As4 Ba3 Ba2 . 2 107.243(7) ?
As4 Ba3 Ba2 . 5_656 98.960(7) ?
As4 Ba3 Ba2 . 8_666 107.243(7) ?
As4 Ba3 As3 . 6_657 77.226(10) ?
As4 Ba3 As3 . . 140.779(12) ?
As4 Ba3 As5 . 6_657 136.304(11) ?
As4 Ba3 As5 . . 77.835(10) ?
As5 Ba3 Ba2 6_657 8_666 105.764(6) ?
As5 Ba3 Ba2 6_657 5_656 53.116(4) ?
As5 Ba3 Ba2 . 2 51.300(5) ?
As5 Ba3 Ba2 . 3_656 136.284(3) ?
As5 Ba3 Ba2 . 5_656 136.284(3) ?
As5 Ba3 Ba2 . 8_666 51.300(5) ?
As5 Ba3 Ba2 6_657 2 105.764(6) ?
As5 Ba3 Ba2 6_657 3_656 53.116(4) ?
As5 Ba3 As3 . 6_657 155.061(11) ?
As5 Ba3 As5 . 6_657 145.861(8) ?
Ba1 In1 Ba1 2_564 8_655 71.143(7) ?
Ba2 In1 Ba1 6_556 2_564 157.026(8) ?
Ba2 In1 Ba1 4_455 8_655 157.026(8) ?
Ba2 In1 Ba1 6_556 8_655 102.305(5) ?
Ba2 In1 Ba1 4_455 2_564 102.305(4) ?
Ba2 In1 Ba2 4_455 6_556 74.915(8) ?
As1 In1 Ba1 . 2_564 106.104(10) ?
As1 In1 Ba1 . 8_655 55.266(7) ?
As1 In1 Ba1 7_565 8_655 106.105(10) ?
As1 In1 Ba1 7_565 2_564 55.267(7) ?
As1 In1 Ba2 . 6_556 55.326(7) ?
As1 In1 Ba2 . 4_455 108.468(10) ?
As1 In1 Ba2 7_565 6_556 108.467(10) ?
As1 In1 Ba2 7_565 4_455 55.325(7) ?
As1 In1 As1 . 7_565 93.462(15) ?
As1 In1 As4 . 6_556 113.333(10) ?
As1 In1 As4 7_565 6_556 113.332(10) ?
As3 In1 Ba1 1_554 2_564 58.665(8) ?
As3 In1 Ba1 1_554 8_655 58.665(8) ?
As3 In1 Ba2 1_554 6_556 137.541(7) ?
As3 In1 Ba2 1_554 4_455 137.541(7) ?
As3 In1 As1 1_554 7_565 113.185(10) ?
As3 In1 As1 1_554 . 113.184(10) ?
As3 In1 As4 1_554 6_556 109.645(15) ?
As4 In1 Ba1 6_556 2_564 139.805(6) ?
As4 In1 Ba1 6_556 8_655 139.805(6) ?
As4 In1 Ba2 6_556 4_455 58.403(7) ?
As4 In1 Ba2 6_556 6_556 58.403(7) ?
Ba1 In2 Ba1 7_565 . 103.588(9) ?
Ba1 In2 Ba2 . 7_565 67.962(4) ?
Ba1 In2 Ba2 7_565 7_565 127.253(8) ?
Ba1 In2 Ba2 . 4_455 68.977(5) ?
Ba1 In2 Ba2 7_565 . 67.962(4) ?
Ba1 In2 Ba2 7_565 4_455 123.100(8) ?
Ba1 In2 Ba2 . . 127.252(8) ?
Ba1 In2 Ba2 7_565 6_556 68.977(5) ?
Ba1 In2 Ba2 . 6_556 123.101(8) ?
Ba2 In2 Ba2 7_565 . 77.207(8) ?
Ba2 In2 Ba2 . 4_455 160.204(8) ?
Ba2 In2 Ba2 6_556 4_455 70.305(7) ?
Ba2 In2 Ba2 7_565 4_455 102.853(5) ?
Ba2 In2 Ba2 7_565 6_556 160.203(8) ?
Ba2 In2 Ba2 . 6_556 102.853(5) ?
As1 In2 Ba1 7_565 7_565 174.044(11) ?
As1 In2 Ba1 . . 174.044(11) ?
As1 In2 Ba1 7_565 . 78.559(7) ?
As1 In2 Ba1 . 7_565 78.560(7) ?
As1 In2 Ba2 7_565 . 115.318(10) ?
As1 In2 Ba2 . 7_565 115.317(11) ?
As1 In2 Ba2 7_565 7_565 58.696(7) ?
As1 In2 Ba2 . . 58.696(7) ?
As1 In2 Ba2 . 4_455 105.156(10) ?
As1 In2 Ba2 7_565 6_556 105.155(10) ?
As1 In2 Ba2 . 6_556 52.220(7) ?
As1 In2 Ba2 7_565 4_455 52.219(7) ?
As1 In2 As1 7_565 . 98.765(16) ?
As1 In2 As2 7_565 6_556 109.245(10) ?
As1 In2 As2 . 6_556 109.247(10) ?
As1 In2 As4 . . 117.679(10) ?
As1 In2 As4 7_565 . 117.680(10) ?
As2 In2 Ba1 6_556 . 67.090(7) ?
As2 In2 Ba1 6_556 7_565 67.090(7) ?
As2 In2 Ba2 6_556 6_556 58.061(8) ?
As2 In2 Ba2 6_556 . 134.983(7) ?
As2 In2 Ba2 6_556 4_455 58.061(8) ?
As2 In2 Ba2 6_556 7_565 134.984(7) ?
As4 In2 Ba1 . 7_565 68.181(7) ?
As4 In2 Ba1 . . 68.181(7) ?
As4 In2 Ba2 . 4_455 137.158(7) ?
As4 In2 Ba2 . 7_565 60.338(8) ?
As4 In2 Ba2 . 6_556 137.158(7) ?
As4 In2 Ba2 . . 60.338(8) ?
As4 In2 As2 . 6_556 104.056(15) ?
Ba2 As1 Ba1 . 8_655 77.553(7) ?
Ba2 As1 Ba1 6_556 8_655 138.453(10) ?
Ba2 As1 Ba2 6_556 . 140.372(10) ?
Ba3 As1 Ba1 2_554 8_655 87.282(9) ?
Ba3 As1 Ba2 2_554 . 86.710(9) ?
Ba3 As1 Ba2 2_554 6_556 80.803(9) ?
In1 As1 Ba1 . 8_655 81.789(9) ?
In1 As1 Ba2 . 6_556 79.672(9) ?
In1 As1 Ba2 . . 131.430(12) ?
In1 As1 Ba3 . 2_554 135.754(12) ?
In2 As1 Ba1 . 8_655 125.445(12) ?
In2 As1 Ba2 . 6_556 87.095(10) ?
In2 As1 Ba2 . . 77.606(9) ?
In2 As1 Ba3 . 2_554 138.219(12) ?
In2 As1 In1 . . 79.678(11) ?
Ba1 As2 Ba1 8_655 2_564 83.884(10) ?
Ba1 As2 Ba1 8_655 6_656 142.042(12) ?
Ba1 As2 Ba1 2_564 6_656 74.144(6) ?
Ba1 As2 Ba1 8_655 4 74.144(6) ?
Ba1 As2 Ba1 6_656 4 105.164(11) ?
Ba1 As2 Ba1 2_564 4 142.042(12) ?
Ba1 As2 Ba2 2_564 7_565 72.630(6) ?
Ba1 As2 Ba2 2_564 . 126.505(12) ?
Ba1 As2 Ba2 8_655 7_565 126.505(12) ?
Ba1 As2 Ba2 8_655 . 72.630(6) ?
Ba2 As2 Ba1 . 6_656 145.048(12) ?
Ba2 As2 Ba1 . 4 75.993(5) ?
Ba2 As2 Ba1 7_565 4 145.048(12) ?
Ba2 As2 Ba1 7_565 6_656 75.994(5) ?
Ba2 As2 Ba2 7_565 . 83.882(11) ?
In2 As2 Ba1 6_656 4 68.591(8) ?
In2 As2 Ba1 6_656 6_656 68.591(7) ?
In2 As2 Ba1 6_656 2_564 138.012(5) ?
In2 As2 Ba1 6_656 8_655 138.012(5) ?
In2 As2 Ba2 6_656 7_565 80.102(10) ?
In2 As2 Ba2 6_656 . 80.101(10) ?
As5 As2 Ba1 6_656 2_564 72.246(9) ?
As5 As2 Ba1 6_656 4 71.737(8) ?
As5 As2 Ba1 6_656 8_655 72.246(9) ?
As5 As2 Ba1 6_656 6_656 71.737(8) ?
As5 As2 Ba2 6_656 7_565 137.336(6) ?
As5 As2 Ba2 6_656 . 137.336(6) ?
As5 As2 In2 6_656 6_656 112.030(16) ?
Ba1 As3 Ba1 2_565 8_656 84.509(11) ?
Ba1 As3 Ba3 2_565 . 81.216(9) ?
Ba1 As3 Ba3 8_656 6_557 134.108(7) ?
Ba1 As3 Ba3 2_565 6_557 134.108(7) ?
Ba1 As3 Ba3 8_656 . 81.216(9) ?
Ba2 As3 Ba1 8_666 2_565 75.019(5) ?
Ba2 As3 Ba1 8_666 8_656 154.636(12) ?
Ba2 As3 Ba1 2 2_565 154.636(12) ?
Ba2 As3 Ba1 2 8_656 75.020(5) ?
Ba2 As3 Ba2 2 8_666 119.561(13) ?
Ba2 As3 Ba3 2 . 80.997(8) ?
Ba2 As3 Ba3 2 6_557 71.087(7) ?
Ba2 As3 Ba3 8_666 6_557 71.087(7) ?
Ba2 As3 Ba3 8_666 . 80.997(8) ?
Ba3 As3 Ba3 . 6_557 121.796(11) ?
In1 As3 Ba1 1_556 2_565 80.868(10) ?
In1 As3 Ba1 1_556 8_656 80.868(10) ?
In1 As3 Ba2 1_556 8_666 109.841(8) ?
In1 As3 Ba2 1_556 2 109.841(8) ?
In1 As3 Ba3 1_556 6_557 82.493(12) ?
In1 As3 Ba3 1_556 . 155.711(16) ?
Ba1 As4 Ba1 7_565 . 103.865(11) ?
Ba2 As4 Ba1 . . 141.969(12) ?
Ba2 As4 Ba1 7_565 . 72.170(5) ?
Ba2 As4 Ba1 . 7_565 72.170(5) ?
Ba2 As4 Ba1 7_565 7_565 141.968(12) ?
Ba2 As4 Ba2 7_565 . 88.008(11) ?
Ba3 As4 Ba1 . 7_565 80.956(8) ?
Ba3 As4 Ba1 . . 80.956(8) ?
Ba3 As4 Ba2 . . 133.132(7) ?
Ba3 As4 Ba2 . 7_565 133.133(7) ?
In1 As4 Ba1 6_656 7_565 126.721(6) ?
In1 As4 Ba1 6_656 . 126.721(6) ?
In1 As4 Ba2 6_656 7_565 76.639(9) ?
In1 As4 Ba2 6_656 . 76.639(9) ?
In1 As4 Ba3 6_656 . 90.636(13) ?
In2 As4 Ba1 . . 68.454(7) ?
In2 As4 Ba1 . 7_565 68.454(7) ?
In2 As4 Ba2 . . 75.362(9) ?
In2 As4 Ba2 . 7_565 75.361(9) ?
In2 As4 Ba3 . . 128.673(15) ?
In2 As4 In1 . 6_656 140.691(17) ?
Ba1 As5 Ba1 7_565 . 100.303(9) ?
Ba1 As5 Ba1 3_546 . 130.115(9) ?
Ba1 As5 Ba1 5_566 . 70.637(5) ?
Ba1 As5 Ba1 3_546 7_565 70.637(5) ?
Ba1 As5 Ba1 5_566 7_565 130.115(9) ?
Ba1 As5 Ba1 3_546 5_566 78.921(8) ?
Ba1 As5 Ba3 7_565 6_557 129.824(5) ?
Ba1 As5 Ba3 5_566 . 140.170(4) ?
Ba1 As5 Ba3 5_566 6_557 74.490(6) ?
Ba1 As5 Ba3 . 6_557 129.824(5) ?
Ba1 As5 Ba3 3_546 6_557 74.490(6) ?
Ba1 As5 Ba3 3_546 . 140.170(4) ?
Ba2 As5 Ba1 8_666 7_565 149.872(10) ?
Ba2 As5 Ba1 2 3_546 74.253(5) ?
Ba2 As5 Ba1 2 5_566 138.279(9) ?
Ba2 As5 Ba1 2 7_565 68.619(5) ?
Ba2 As5 Ba1 8_666 5_566 74.253(5) ?
Ba2 As5 Ba1 8_666 3_546 138.279(9) ?
Ba2 As5 Ba1 8_666 . 68.619(5) ?
Ba2 As5 Ba1 2 . 149.872(10) ?
Ba2 As5 Ba2 8_666 2 106.397(10) ?
Ba2 As5 Ba3 8_666 . 75.346(6) ?
Ba2 As5 Ba3 8_666 6_557 67.934(6) ?
Ba2 As5 Ba3 2 6_557 67.934(6) ?
Ba2 As5 Ba3 2 . 75.346(6) ?
Ba3 As5 Ba1 . 7_565 74.684(6) ?
Ba3 As5 Ba1 . . 74.684(6) ?
Ba3 As5 Ba3 . 6_557 116.181(9) ?
As2 As5 Ba1 6_556 . 66.630(7) ?
As2 As5 Ba1 6_556 3_546 64.903(8) ?
As2 As5 Ba1 6_556 7_565 66.630(7) ?
As2 As5 Ba1 6_556 5_566 64.903(8) ?
As2 As5 Ba2 6_556 8_666 126.763(5) ?
As2 As5 Ba2 6_556 2 126.763(5) ?
As2 As5 Ba3 6_556 . 117.407(13) ?
As2 As5 Ba3 6_556 6_557 126.411(13) ?

loop_
_geom_bond_atom_site_label_1
_geom_bond_atom_site_label_2
_geom_bond_site_symmetry_2
_geom_bond_distance
_geom_bond_publ_flag
Ba1 Ba2 7_565 4.1032(2) ?
Ba1 Ba2 8_666 4.1010(2) ?
Ba1 In1 2_565 3.9757(3) ?
Ba1 In2 . 3.6290(3) ?
Ba1 As1 8_666 3.3012(3) ?
Ba1 As2 2_565 3.4602(3) ?
Ba1 As2 6_556 3.5905(3) ?
Ba1 As3 2_564 3.4394(3) ?
Ba1 As4 . 3.6221(3) ?
Ba1 As5 5_566 3.6390(3) ?
Ba1 As5 . 3.7143(3) ?
Ba2 Ba3 5_656 4.1222(3) ?
Ba2 In1 6_656 3.8074(3) ?
Ba2 In2 . 3.7114(3) ?
Ba2 In2 6_656 4.0219(3) ?
Ba2 As1 . 3.2468(3) ?
Ba2 As1 6_656 3.1827(3) ?
Ba2 As2 . 3.4646(3) ?
Ba2 As3 2_554 3.2967(3) ?
Ba2 As4 . 3.3332(3) ?
Ba2 As5 2_554 3.5577(3) ?
Ba3 As1 8_666 3.1772(3) ?
Ba3 As1 2 3.1772(3) ?
Ba3 As3 6_657 3.7640(5) ?
Ba3 As3 . 3.4907(5) ?
Ba3 As4 . 3.2531(5) ?
Ba3 As5 . 3.6577(4) ?
Ba3 As5 6_657 3.8106(4) ?
In1 As1 . 2.7367(4) ?
In1 As1 7_565 2.7367(4) ?
In1 As3 1_554 2.6135(5) ?
In1 As4 6_556 2.7652(5) ?
In2 As1 7_565 2.6252(4) ?
In2 As1 . 2.6252(4) ?
In2 As2 6_556 2.7233(5) ?
In2 As4 . 2.6790(5) ?
As2 As5 6_656 2.5986(5) ?

_cod_database_fobs_code 2023559
